data_2236687
loop_
_publ_author_name
'Sow, Yaya'
'Diop, Libasse'
'Molloy, Kieran C.'
'Kociok-Kohn, Gabrielle'

_publ_section_title
;
 \m~2~-Oxalato-bis[triphenyl(thiourea-\k<i>S</i>)tin(IV)]
;
_journal_issue 11
_journal_name_full 'Acta Crystallographica Section E'
_journal_page_first m1337
_journal_paper_doi 10.1107/S1600536812040706
_journal_volume 68
_journal_year 2012
_chemical_formula_iupac '[Sn2 (C2 O4) (C6 H5)6 (C H4 N2 S)2]'
_chemical_formula_moiety 'C40 H38 N4 O4 S2 Sn2'
_chemical_formula_sum 'C40 H38 N4 O4 S2 Sn2'
_chemical_formula_weight 940.24
_chemical_name_common
;
Bis(thiourea-\k<i>S</i>) \m~2~-oxalatobistriphenyldistannate(IV)
;
_chemical_name_systematic
;
\m~2~-Oxalato-bis[triphenyl(thiourea-\k<i>S</i>)tin(IV)]
;
_space_group_IT_number 15
_symmetry_cell_setting monoclinic
_symmetry_space_group_name_Hall '-C 2yc'
_symmetry_space_group_name_H-M 'C 1 2/c 1'
_atom_sites_solution_hydrogens geom
_atom_sites_solution_primary direct
_atom_sites_solution_secondary difmap
_audit_creation_method SHELXL-97
_cell_angle_alpha 90.00
_cell_angle_beta 99.2380(10)
_cell_angle_gamma 90.00
_cell_formula_units_Z 4
_cell_length_a 12.9161(2)
_cell_length_b 13.9870(2)
_cell_length_c 21.8215(3)
_cell_measurement_reflns_used 26977
_cell_measurement_temperature 150(2)
_cell_measurement_theta_max 27.485
_cell_measurement_theta_min 2.910
_cell_volume 3891.09(10)
_computing_cell_refinement
;
DENZO and SCALEPACK (Otwinowski & Minor, 1997)
;
_computing_data_collection
;
COLLECT (Nonius, 1999)
;
_computing_data_reduction
;
DENZO and SCALEPACK (Otwinowski & Minor, 1997)
;
_computing_molecular_graphics
;
ORTEP-3 (Farrugia, 1997)
;
_computing_publication_material
;
WinGX (Farrugia,1999)
;
_computing_structure_refinement
;
SHELXL97 (Sheldrick, 2008)
;
_computing_structure_solution
;
SIR97 (Altomare <i>et al.</i>, 1999)
;
_diffrn_ambient_temperature 150(2)
_diffrn_measured_fraction_theta_full 0.996
_diffrn_measured_fraction_theta_max 0.996
_diffrn_measurement_device_type 'Nonius KappaCCD'
_diffrn_measurement_method '400 1.5 degree images with \f and \w scans'
_diffrn_radiation_monochromator graphite
_diffrn_radiation_source 'fine-focus sealed tube'
_diffrn_radiation_type MoK\a
_diffrn_radiation_wavelength 0.71073
_diffrn_reflns_av_R_equivalents 0.0574
_diffrn_reflns_av_sigmaI/netI 0.0342
_diffrn_reflns_limit_h_max 16
_diffrn_reflns_limit_h_min -16
_diffrn_reflns_limit_k_max 18
_diffrn_reflns_limit_k_min -18
_diffrn_reflns_limit_l_max 28
_diffrn_reflns_limit_l_min -28
_diffrn_reflns_number 31403
_diffrn_reflns_theta_full 27.51
_diffrn_reflns_theta_max 27.51
_diffrn_reflns_theta_min 3.77
_diffrn_standards_decay_% 0
_diffrn_standards_number 0
_exptl_absorpt_coefficient_mu 1.437
_exptl_absorpt_correction_T_max 0.7468
_exptl_absorpt_correction_T_min 0.6590
_exptl_absorpt_correction_type multi-scan
_exptl_absorpt_process_details
;
(SORTAV; Blessing, 1995)
;
_exptl_crystal_colour colourless
_exptl_crystal_density_diffrn 1.605
_exptl_crystal_density_method 'not measured'
_exptl_crystal_description block
_exptl_crystal_F_000 1880
_exptl_crystal_size_max 0.30
_exptl_crystal_size_mid 0.30
_exptl_crystal_size_min 0.20
_refine_diff_density_max 1.340
_refine_diff_density_min -1.111
_refine_ls_extinction_method none
_refine_ls_goodness_of_fit_ref 1.086
_refine_ls_hydrogen_treatment mixed
_refine_ls_matrix_type full
_refine_ls_number_parameters 251
_refine_ls_number_reflns 4472
_refine_ls_number_restraints 0
_refine_ls_restrained_S_all 1.086
_refine_ls_R_factor_all 0.0427
_refine_ls_R_factor_gt 0.0298
_refine_ls_shift/su_max 0.001
_refine_ls_shift/su_mean 0.000
_refine_ls_structure_factor_coef Fsqd
_refine_ls_weighting_details 'calc w=1/[\s^2^(Fo^2^)+(0.0248P)^2^+7.4801P] where P=(Fo^2^+2Fc^2^)/3'
_refine_ls_weighting_scheme calc
_refine_ls_wR_factor_gt 0.0612
_refine_ls_wR_factor_ref 0.0660
_reflns_number_gt 3665
_reflns_number_total 4472
_reflns_threshold_expression >2sigma(I)
_cod_data_source_file wm2662.cif
_cod_data_source_block I
_cod_original_sg_symbol_H-M 'C 2/c'
_cod_database_code 2236687
_cod_database_fobs_code 2236687

loop_
_symmetry_equiv_pos_as_xyz
'x, y, z'
'-x, y, -z+1/2'
'x+1/2, y+1/2, z'
'-x+1/2, y+1/2, -z+1/2'
'-x, -y, -z'
'x, -y, z-1/2'
'-x+1/2, -y+1/2, -z'
'x+1/2, -y+1/2, z-1/2'

loop_
_atom_site_type_symbol
_atom_site_label
_atom_site_fract_x
_atom_site_fract_y
_atom_site_fract_z
_atom_site_U_iso_or_equiv
_atom_site_adp_type
_atom_site_calc_flag
_atom_site_refinement_flags
_atom_site_occupancy
_atom_site_symmetry_multiplicity
Sn Sn 0.165377(13) 0.128741(12) 0.141781(7) 0.01783(7) Uani d . 1 1
S S 0.33347(5) 0.18709(5) 0.09290(3) 0.02648(16) Uani d . 1 1
O O1 0.03210(13) 0.08111(13) 0.18919(8) 0.0223(4) Uani d . 1 1
O O2 0.09855(14) -0.05868(13) 0.22806(8) 0.0247(4) Uani d . 1 1
N N1 0.3214(2) 0.34372(19) 0.16116(13) 0.0319(6) Uani d . 1 1
H H1A 0.340(3) 0.385(3) 0.1866(18) 0.050(12) Uiso d . 1 1
H H1B 0.256(3) 0.351(2) 0.1449(16) 0.040(10) Uiso d . 1 1
N N2 0.4815(2) 0.2725(2) 0.17068(13) 0.0342(6) Uani d . 1 1
H H2A 0.509(3) 0.319(3) 0.1931(16) 0.044(10) Uiso d . 1 1
H H2B 0.519(3) 0.228(3) 0.1620(17) 0.050(12) Uiso d . 1 1
C C1 0.07308(19) 0.25438(17) 0.11628(11) 0.0190(5) Uani d . 1 1
C C2 0.0815(2) 0.30357(19) 0.06162(12) 0.0245(6) Uani d . 1 1
H H2 0.1363 0.2876 0.0392 0.029 Uiso calc R 1 1
C C3 0.0110(2) 0.3755(2) 0.03950(14) 0.0308(6) Uani d . 1 1
H H3 0.0181 0.4082 0.0023 0.037 Uiso calc R 1 1
C C4 -0.0697(2) 0.3998(2) 0.07159(14) 0.0317(7) Uani d . 1 1
H H4 -0.1187 0.4480 0.0560 0.038 Uiso calc R 1 1
C C5 -0.0780(2) 0.35315(19) 0.12646(13) 0.0266(6) Uani d . 1 1
H H5 -0.1323 0.3702 0.1491 0.032 Uiso calc R 1 1
C C6 -0.0075(2) 0.28136(19) 0.14865(12) 0.0229(6) Uani d . 1 1
H H6 -0.0140 0.2500 0.1865 0.027 Uiso calc R 1 1
C C7 0.2578(2) 0.11799(18) 0.23207(12) 0.0215(5) Uani d . 1 1
C C8 0.2292(2) 0.1691(3) 0.28081(13) 0.0410(8) Uani d . 1 1
H H8 0.1752 0.2157 0.2724 0.049 Uiso calc R 1 1
C C9 0.2764(3) 0.1547(4) 0.34114(15) 0.0574(11) Uani d . 1 1
H H9 0.2549 0.1913 0.3735 0.069 Uiso calc R 1 1
C C10 0.3516(3) 0.0900(3) 0.35449(15) 0.0576(12) Uani d . 1 1
H H10 0.3830 0.0797 0.3964 0.069 Uiso calc R 1 1
C C11 0.3848(4) 0.0368(3) 0.3069(2) 0.0700(14) Uani d . 1 1
H H11 0.4388 -0.0095 0.3162 0.084 Uiso calc R 1 1
C C12 0.3373(3) 0.0529(2) 0.24521(16) 0.0515(10) Uani d . 1 1
H H12 0.3605 0.0184 0.2125 0.062 Uiso calc R 1 1
C C13 0.15172(19) 0.01853(18) 0.07300(11) 0.0202(5) Uani d . 1 1
C C14 0.1501(2) 0.0447(2) 0.01093(12) 0.0298(6) Uani d . 1 1
H H14 0.1558 0.1102 0.0004 0.036 Uiso calc R 1 1
C C15 0.1403(2) -0.0245(2) -0.03532(13) 0.0360(7) Uani d . 1 1
H H15 0.1396 -0.0062 -0.0773 0.043 Uiso calc R 1 1
C C16 0.1317(2) -0.1194(2) -0.02054(14) 0.0333(7) Uani d . 1 1
H H16 0.1249 -0.1665 -0.0523 0.040 Uiso calc R 1 1
C C17 0.1328(2) -0.1461(2) 0.04042(14) 0.0343(7) Uani d . 1 1
H H17 0.1266 -0.2117 0.0506 0.041 Uiso calc R 1 1
C C18 0.1429(2) -0.0774(2) 0.08685(12) 0.0270(6) Uani d . 1 1
H H18 0.1438 -0.0964 0.1287 0.032 Uiso calc R 1 1
C C19 0.03827(19) 0.01088(18) 0.22640(11) 0.0190(5) Uani d . 1 1
C C20 0.3813(2) 0.2744(2) 0.14526(12) 0.0260(6) Uani d . 1 1

loop_
_atom_site_aniso_label
_atom_site_aniso_U_11
_atom_site_aniso_U_22
_atom_site_aniso_U_33
_atom_site_aniso_U_12
_atom_site_aniso_U_13
_atom_site_aniso_U_23
Sn 0.02036(10) 0.01769(10) 0.01559(9) 0.00087(7) 0.00337(6) -0.00049(7)
S 0.0272(3) 0.0299(4) 0.0242(3) -0.0054(3) 0.0098(3) -0.0070(3)
O1 0.0227(9) 0.0238(10) 0.0211(9) 0.0002(8) 0.0056(7) 0.0060(8)
O2 0.0294(10) 0.0208(10) 0.0254(10) 0.0042(8) 0.0093(8) 0.0000(8)
N1 0.0311(15) 0.0292(14) 0.0346(14) -0.0033(12) 0.0029(11) -0.0081(12)
N2 0.0297(14) 0.0301(15) 0.0427(16) -0.0074(13) 0.0057(12) -0.0087(13)
C1 0.0217(13) 0.0153(12) 0.0193(12) -0.0001(10) 0.0011(10) 0.0000(10)
C2 0.0277(14) 0.0250(14) 0.0208(13) 0.0001(11) 0.0039(11) 0.0013(11)
C3 0.0364(16) 0.0237(15) 0.0309(15) 0.0021(13) 0.0015(12) 0.0069(12)
C4 0.0295(15) 0.0247(15) 0.0389(17) 0.0063(12) -0.0006(12) 0.0012(13)
C5 0.0222(14) 0.0216(14) 0.0358(15) 0.0014(11) 0.0046(11) -0.0065(12)
C6 0.0255(14) 0.0197(13) 0.0240(13) -0.0012(11) 0.0054(10) -0.0013(11)
C7 0.0205(12) 0.0232(14) 0.0201(12) -0.0027(11) 0.0015(10) 0.0026(11)
C8 0.0254(15) 0.072(2) 0.0251(15) 0.0055(16) 0.0021(12) -0.0117(15)
C9 0.0331(18) 0.117(4) 0.0207(16) -0.010(2) 0.0009(13) -0.0065(19)
C10 0.069(3) 0.075(3) 0.0207(16) -0.046(2) -0.0189(16) 0.0201(17)
C11 0.077(3) 0.037(2) 0.077(3) 0.012(2) -0.045(2) 0.006(2)
C12 0.062(2) 0.039(2) 0.044(2) 0.0230(18) -0.0196(17) -0.0121(16)
C13 0.0170(12) 0.0228(14) 0.0202(12) 0.0005(10) 0.0017(10) -0.0059(10)
C14 0.0387(17) 0.0275(15) 0.0224(14) 0.0005(13) 0.0024(12) -0.0017(11)
C15 0.0424(18) 0.046(2) 0.0187(14) -0.0021(15) 0.0026(12) -0.0073(13)
C16 0.0330(16) 0.0374(18) 0.0292(15) -0.0032(14) 0.0036(12) -0.0176(13)
C17 0.0414(17) 0.0265(16) 0.0350(16) -0.0030(13) 0.0064(13) -0.0084(13)
C18 0.0292(14) 0.0288(15) 0.0234(14) -0.0015(12) 0.0051(11) -0.0032(12)
C19 0.0217(13) 0.0192(13) 0.0164(12) -0.0032(11) 0.0042(10) -0.0016(10)
C20 0.0303(15) 0.0252(14) 0.0241(14) -0.0062(12) 0.0095(11) 0.0012(11)

loop_
_atom_type_symbol
_atom_type_description
_atom_type_scat_dispersion_real
_atom_type_scat_dispersion_imag
_atom_type_scat_source
C C 0.0033 0.0016 'International Tables Vol C Tables 4.2.6.8 and 6.1.1.4'
H H 0.0000 0.0000 'International Tables Vol C Tables 4.2.6.8 and 6.1.1.4'
O O 0.0106 0.0060 'International Tables Vol C Tables 4.2.6.8 and 6.1.1.4'
S S 0.1246 0.1234 'International Tables Vol C Tables 4.2.6.8 and 6.1.1.4'
Sn Sn -0.6537 1.4246 'International Tables Vol C Tables 4.2.6.8 and 6.1.1.4'
N N 0.0061 0.0033 'International Tables Vol C Tables 4.2.6.8 and 6.1.1.4'

loop_
_geom_angle_atom_site_label_1
_geom_angle_atom_site_label_2
_geom_angle_atom_site_label_3
_geom_angle_site_symmetry_3
_geom_angle
C7 Sn C13 . 124.52(10)
C7 Sn C1 . 120.08(9)
C13 Sn C1 . 115.36(9)
C7 Sn O1 . 84.87(8)
C13 Sn O1 . 97.26(8)
C1 Sn O1 . 85.84(8)
C7 Sn S . 91.14(7)
C13 Sn S . 85.49(7)
C1 Sn S . 95.66(7)
O1 Sn S . 175.97(5)
C20 S Sn . 100.29(9)
C19 O1 Sn . 123.37(16)
C20 N1 H1A . 126(3)
C20 N1 H1B . 123(2)
H1A N1 H1B . 111(3)
C20 N2 H2A . 121(2)
C20 N2 H2B . 119(3)
H2A N2 H2B . 120(3)
C2 C1 C6 . 117.7(2)
C2 C1 Sn . 120.59(19)
C6 C1 Sn . 121.12(18)
C3 C2 C1 . 121.1(3)
C3 C2 H2 . 119.4
C1 C2 H2 . 119.4
C4 C3 C2 . 120.3(3)
C4 C3 H3 . 119.8
C2 C3 H3 . 119.8
C5 C4 C3 . 119.4(3)
C5 C4 H4 . 120.3
C3 C4 H4 . 120.3
C4 C5 C6 . 120.3(3)
C4 C5 H5 . 119.9
C6 C5 H5 . 119.9
C5 C6 C1 . 121.2(3)
C5 C6 H6 . 119.4
C1 C6 H6 . 119.4
C12 C7 C8 . 117.9(3)
C12 C7 Sn . 121.9(2)
C8 C7 Sn . 119.6(2)
C9 C8 C7 . 122.0(3)
C9 C8 H8 . 119.0
C7 C8 H8 . 119.0
C10 C9 C8 . 120.5(4)
C10 C9 H9 . 119.7
C8 C9 H9 . 119.7
C9 C10 C11 . 120.1(3)
C9 C10 H10 . 120.0
C11 C10 H10 . 120.0
C10 C11 C12 . 119.2(3)
C10 C11 H11 . 120.4
C12 C11 H11 . 120.4
C7 C12 C11 . 120.3(3)
C7 C12 H12 . 119.8
C11 C12 H12 . 119.8
C18 C13 C14 . 118.4(2)
C18 C13 Sn . 123.08(19)
C14 C13 Sn . 118.5(2)
C15 C14 C13 . 120.4(3)
C15 C14 H14 . 119.8
C13 C14 H14 . 119.8
C16 C15 C14 . 120.2(3)
C16 C15 H15 . 119.9
C14 C15 H15 . 119.9
C15 C16 C17 . 120.0(3)
C15 C16 H16 . 120.0
C17 C16 H16 . 120.0
C16 C17 C18 . 120.1(3)
C16 C17 H17 . 120.0
C18 C17 H17 . 120.0
C13 C18 C17 . 120.9(3)
C13 C18 H18 . 119.5
C17 C18 H18 . 119.5
O2 C19 O1 . 126.8(2)
O2 C19 C19 2 116.57(17)
O1 C19 C19 2 116.58(18)
N1 C20 N2 . 118.6(3)
N1 C20 S . 122.2(2)
N2 C20 S . 119.2(2)

loop_
_geom_bond_atom_site_label_1
_geom_bond_atom_site_label_2
_geom_bond_site_symmetry_2
_geom_bond_distance
Sn C7 . 2.139(2)
Sn C13 . 2.139(2)
Sn C1 . 2.146(2)
Sn O1 . 2.2471(17)
Sn S . 2.6945(7)
S C20 . 1.718(3)
O1 C19 . 1.269(3)
O2 C19 . 1.243(3)
N1 C20 . 1.321(4)
N1 H1A . 0.81(4)
N1 H1B . 0.86(4)
N2 C20 . 1.324(4)
N2 H2A . 0.85(4)
N2 H2B . 0.82(4)
C1 C2 . 1.396(3)
C1 C6 . 1.400(4)
C2 C3 . 1.391(4)
C2 H2 . 0.9500
C3 C4 . 1.388(4)
C3 H3 . 0.9500
C4 C5 . 1.383(4)
C4 H4 . 0.9500
C5 C6 . 1.390(4)
C5 H5 . 0.9500
C6 H6 . 0.9500
C7 C12 . 1.368(4)
C7 C8 . 1.381(4)
C8 C9 . 1.374(4)
C8 H8 . 0.9500
C9 C10 . 1.325(6)
C9 H9 . 0.9500
C10 C11 . 1.398(6)
C10 H10 . 0.9500
C11 C12 . 1.406(5)
C11 H11 . 0.9500
C12 H12 . 0.9500
C13 C18 . 1.384(4)
C13 C14 . 1.400(4)
C14 C15 . 1.389(4)
C14 H14 . 0.9500
C15 C16 . 1.375(4)
C15 H15 . 0.9500
C16 C17 . 1.380(4)
C16 H16 . 0.9500
C17 C18 . 1.388(4)
C17 H17 . 0.9500
C18 H18 . 0.9500
C19 C19 2 1.538(5)

loop_
_geom_hbond_atom_site_label_D
_geom_hbond_atom_site_label_H
_geom_hbond_atom_site_label_A
_geom_hbond_site_symmetry_A
_geom_hbond_distance_DH
_geom_hbond_distance_HA
_geom_hbond_distance_DA
_geom_hbond_angle_DHA
N1 H1A O2 4_555. 0.81(4) 2.06(4) 2.824(3) 157(4)
N2 H2A O2 3_555. 0.86(4) 2.14(4) 2.970(3) 164(3)
C6 H6 O1 . 0.95 2.44 2.957(3) 114
C18 H18 O2 . 0.95 2.39 3.234(3) 147
